data_2205214
loop_
_publ_author_name
'Christian Peifer'
'Schollmeyer, Dieter'
'Gerd Dannhardt'

_publ_section_title 3-(1<i>H</i>-Indol-3-yl)-4-(3,4,5-trimethoxyphenyl)-2,5-dihydro-1<i>H</i>-pyrrole-2,5-dione
_journal_issue 3
_journal_name_full 'Acta Crystallographica Section E'
_journal_page_first o721
_journal_page_last o723
_journal_paper_doi 10.1107/S1600536805004605
_journal_volume 61
_journal_year 2005
_chemical_formula_iupac 'C21 H18 N2 O5'
_chemical_formula_moiety 'C21 H18 N2 O5'
_chemical_formula_sum 'C21 H18 N2 O5'
_chemical_formula_weight 378.38
_chemical_melting_point 227
_chemical_name_systematic
;
3-(1H-Indol-3-yl)-4-(3,4,5-trimethoxyphenyl)-2,5-dihydro-1H-pyrrole-2,5-dione
;
_space_group_IT_number 15
_symmetry_cell_setting monoclinic
_symmetry_space_group_name_Hall '-C 2yc'
_symmetry_space_group_name_H-M 'C 1 2/c 1'
_atom_sites_solution_hydrogens difmap
_atom_sites_solution_primary direct
_atom_sites_solution_secondary direct
_audit_creation_method SHELXL-97
_cell_angle_alpha 90.00
_cell_angle_beta 108.422(5)
_cell_angle_gamma 90.00
_cell_formula_units_Z 8
_cell_length_a 18.448(2)
_cell_length_b 9.9631(4)
_cell_length_c 20.029(2)
_cell_measurement_reflns_used 25
_cell_measurement_temperature 193(2)
_cell_measurement_theta_max 73
_cell_measurement_theta_min 65
_cell_volume 3492.7(5)
_computing_cell_refinement 'CAD-4 Software'
_computing_data_collection 'CAD-4 Software (Enraf--Nonius 1989)'
_computing_data_reduction 'CORINC (Dr\"ager & Gattow, 1971)'
_computing_molecular_graphics 'PLATON (Spek, 2003)'
_computing_publication_material SHELXL97
_computing_structure_refinement 'SHELX-97 (Sheldrick, 1997)'
_computing_structure_solution 'SIR92 (Altomare et al., 1994)'
_diffrn_ambient_temperature 193(2)
_diffrn_measured_fraction_theta_full 0.999
_diffrn_measured_fraction_theta_max 0.999
_diffrn_measurement_device '\k-geometry diffractometer'
_diffrn_measurement_device_type 'Enraf--Nonius CAD-4'
_diffrn_measurement_method \q/2\w
_diffrn_radiation_monochromator graphite
_diffrn_radiation_type CuK\a
_diffrn_radiation_wavelength 1.54178
_diffrn_reflns_av_R_equivalents 0.0610
_diffrn_reflns_av_sigmaI/netI 0.0180
_diffrn_reflns_limit_h_max 22
_diffrn_reflns_limit_h_min 0
_diffrn_reflns_limit_k_max 12
_diffrn_reflns_limit_k_min 0
_diffrn_reflns_limit_l_max 23
_diffrn_reflns_limit_l_min -25
_diffrn_reflns_number 3673
_diffrn_reflns_theta_full 74.34
_diffrn_reflns_theta_max 74.34
_diffrn_reflns_theta_min 4.65
_diffrn_standards_decay_% 2
_diffrn_standards_interval_time 60
_diffrn_standards_number 3
_exptl_absorpt_coefficient_mu 0.863
_exptl_absorpt_correction_T_max 0.772
_exptl_absorpt_correction_T_min 0.647
_exptl_absorpt_correction_type psi-scan
_exptl_absorpt_process_details '(CORINC; Dr\"ager & Gattow, 1971)'
_exptl_crystal_colour yellow
_exptl_crystal_density_diffrn 1.439
_exptl_crystal_density_method 'not measured'
_exptl_crystal_description block
_exptl_crystal_F_000 1584
_exptl_crystal_size_max 0.65
_exptl_crystal_size_mid 0.60
_exptl_crystal_size_min 0.30
_refine_diff_density_max 0.298
_refine_diff_density_min -0.262
_refine_ls_extinction_coef 0.00211(15)
_refine_ls_extinction_expression Fc^*^=kFc[1+0.001xFc^2^\l^3^/sin(2\q)]^-1/4^
_refine_ls_extinction_method SHELXL97
_refine_ls_goodness_of_fit_ref 1.101
_refine_ls_hydrogen_treatment refU
_refine_ls_matrix_type full
_refine_ls_number_parameters 268
_refine_ls_number_reflns 3559
_refine_ls_number_restraints 0
_refine_ls_restrained_S_all 1.101
_refine_ls_R_factor_all 0.0448
_refine_ls_R_factor_gt 0.0441
_refine_ls_shift/su_max 0.000
_refine_ls_shift/su_mean 0.000
_refine_ls_structure_factor_coef Fsqd
_refine_ls_weighting_details 'calc w = 1/[\s^2^(Fo^2^)+(0.0612P)^2^+3.5777P] where P = (Fo^2^+2Fc^2^)/3'
_refine_ls_weighting_scheme calc
_refine_ls_wR_factor_obs 0.1198
_refine_ls_wR_factor_ref 0.1205
_reflns_number_gt 3465
_reflns_number_total 3559
_reflns_threshold_expression I>2\s(I)
_cod_data_source_file bt6600.cif
_cod_data_source_block I
_cod_original_sg_symbol_H-M 'C 2/c'
_cod_database_code 2205214
_cod_database_fobs_code 2205214

loop_
_symmetry_equiv_pos_as_xyz
'x, y, z'
'-x, y, -z+1/2'
'x+1/2, y+1/2, z'
'-x+1/2, y+1/2, -z+1/2'
'-x, -y, -z'
'x, -y, z-1/2'
'-x+1/2, -y+1/2, -z'
'x+1/2, -y+1/2, z-1/2'

loop_
_atom_site_label
_atom_site_fract_x
_atom_site_fract_y
_atom_site_fract_z
_atom_site_U_iso_or_equiv
_atom_site_adp_type
_atom_site_calc_flag
_atom_site_refinement_flags
_atom_site_occupancy
_atom_site_type_symbol
C1 0.24772(8) 0.70308(14) 0.60885(8) 0.0239(3) Uani d . 1 C
C1A 0.26870(8) 0.58410(14) 0.65221(7) 0.0229(3) Uani d . 1 C
C2 0.23617(8) 0.51244(15) 0.69591(8) 0.0266(3) Uani d . 1 C
H2 0.1867 0.5403 0.7031 0.028(4) Uiso d R 1 H
C3 0.27376(9) 0.40110(17) 0.73143(9) 0.0324(4) Uani d . 1 C
H3 0.2524 0.3498 0.7591 0.034(5) Uiso d R 1 H
C4 0.34340(10) 0.35838(17) 0.72429(9) 0.0360(4) Uani d . 1 C
H4 0.3695 0.2810 0.7492 0.046(6) Uiso d R 1 H
C5 0.37785(9) 0.42792(17) 0.68304(9) 0.0338(4) Uani d . 1 C
H5 0.4273 0.4011 0.6788 0.043(5) Uiso d R 1 H
C5A 0.34010(8) 0.54181(16) 0.64791(8) 0.0274(3) Uani d . 1 C
N6 0.36221(7) 0.63182(15) 0.60584(7) 0.0334(3) Uani d . 1 N
H6 0.4113(14) 0.63433(16) 0.5993(2) 0.064(7) Uiso d R 1 H
C7 0.30839(9) 0.72855(16) 0.58421(9) 0.0301(3) Uani d . 1 C
H7 0.3123 0.8018 0.5512 0.036(5) Uiso d R 1 H
C8 0.17844(8) 0.78251(14) 0.59173(7) 0.0233(3) Uani d . 1 C
C9 0.17999(9) 0.93101(15) 0.57740(8) 0.0290(3) Uani d . 1 C
N10 0.10805(8) 0.97919(13) 0.57035(8) 0.0323(3) Uani d . 1 N
H10 0.0924(5) 1.063(3) 0.5628(3) 0.066(7) Uiso d R 1 H
C11 0.06015(8) 0.87765(14) 0.57834(8) 0.0267(3) Uani d . 1 C
C12 0.10536(8) 0.75039(14) 0.58747(7) 0.0222(3) Uani d . 1 C
C13 0.07293(8) 0.61631(13) 0.58932(7) 0.0212(3) Uani d . 1 C
C14 0.10187(8) 0.51106(14) 0.55963(7) 0.0215(3) Uani d . 1 C
H14 0.1400 0.5302 0.5386 0.027(4) Uiso d R 1 H
C15 0.08201(8) 0.37977(13) 0.56904(7) 0.0208(3) Uani d . 1 C
C16 0.03143(8) 0.35378(14) 0.60651(7) 0.0217(3) Uani d . 1 C
C17 -0.00263(8) 0.45997(14) 0.63094(7) 0.0227(3) Uani d . 1 C
C18 0.01819(8) 0.59217(14) 0.62294(7) 0.0225(3) Uani d . 1 C
H18 -0.0034 0.6684 0.6424 0.029(4) Uiso d R 1 H
O19 0.23359(7) 0.99622(12) 0.57272(8) 0.0418(3) Uani d . 1 O
O20 -0.00483(6) 0.89340(11) 0.57882(7) 0.0351(3) Uani d . 1 O
O21 0.11078(6) 0.26923(10) 0.54648(6) 0.0280(3) Uani d . 1 O
C22 0.16660(10) 0.29094(17) 0.51232(10) 0.0382(4) Uani d . 1 C
H22A 0.1465 0.3460 0.4699 0.044(3) Uiso d R 1 H
H22B 0.1794 0.2065 0.4991 0.044(3) Uiso d R 1 H
H22C 0.2079 0.3312 0.5409 0.044(3) Uiso d R 1 H
O23 0.01538(6) 0.22208(10) 0.61819(6) 0.0267(3) Uani d . 1 O
C24 0.06103(11) 0.17653(17) 0.68671(9) 0.0386(4) Uani d . 1 C
H24A 0.1159 0.1754 0.6910 0.050(4) Uiso d R 1 H
H24B 0.0430 0.0884 0.6913 0.050(4) Uiso d R 1 H
H24C 0.0598 0.2351 0.7247 0.050(4) Uiso d R 1 H
O25 -0.05360(6) 0.42214(11) 0.66402(7) 0.0346(3) Uani d . 1 O
C26 -0.09675(9) 0.52412(17) 0.68398(9) 0.0326(4) Uani d . 1 C
H26A -0.1276 0.5737 0.6417 0.044(3) Uiso d R 1 H
H26B -0.0627 0.5817 0.7203 0.044(3) Uiso d R 1 H
H26C -0.1330 0.4769 0.7028 0.044(3) Uiso d R 1 H

loop_
_atom_site_aniso_label
_atom_site_aniso_U_11
_atom_site_aniso_U_22
_atom_site_aniso_U_33
_atom_site_aniso_U_12
_atom_site_aniso_U_13
_atom_site_aniso_U_23
C1 0.0209(7) 0.0233(7) 0.0278(7) -0.0045(5) 0.0080(5) 0.0007(5)
C1A 0.0197(6) 0.0235(7) 0.0252(7) -0.0004(5) 0.0068(5) -0.0014(5)
C2 0.0237(7) 0.0285(7) 0.0291(7) 0.0013(6) 0.0105(6) 0.0027(6)
C3 0.0326(8) 0.0315(8) 0.0338(8) 0.0017(6) 0.0114(6) 0.0081(6)
C4 0.0350(9) 0.0297(8) 0.0411(9) 0.0106(7) 0.0087(7) 0.0055(7)
C5 0.0255(7) 0.0355(8) 0.0408(9) 0.0085(6) 0.0108(6) -0.0015(7)
C5A 0.0216(7) 0.0314(8) 0.0302(7) -0.0010(6) 0.0096(6) -0.0019(6)
N6 0.0209(6) 0.0420(8) 0.0408(8) -0.0019(5) 0.0147(5) 0.0046(6)
C7 0.0243(7) 0.0324(8) 0.0342(8) -0.0062(6) 0.0100(6) 0.0045(6)
C8 0.0242(7) 0.0192(7) 0.0263(7) -0.0033(5) 0.0077(5) 0.0010(5)
C9 0.0272(7) 0.0205(7) 0.0363(8) -0.0043(6) 0.0057(6) 0.0028(6)
N10 0.0295(7) 0.0170(6) 0.0489(8) -0.0009(5) 0.0101(6) 0.0058(5)
C11 0.0265(7) 0.0198(7) 0.0326(7) -0.0013(5) 0.0075(6) 0.0008(6)
C12 0.0232(7) 0.0170(6) 0.0265(7) -0.0014(5) 0.0081(5) 0.0003(5)
C13 0.0192(6) 0.0177(6) 0.0261(7) -0.0012(5) 0.0064(5) 0.0019(5)
C14 0.0193(6) 0.0211(7) 0.0258(7) -0.0027(5) 0.0096(5) 0.0013(5)
C15 0.0194(6) 0.0184(6) 0.0257(7) -0.0001(5) 0.0086(5) -0.0011(5)
C16 0.0200(6) 0.0173(6) 0.0288(7) -0.0039(5) 0.0092(5) 0.0010(5)
C17 0.0186(6) 0.0228(7) 0.0292(7) -0.0026(5) 0.0112(5) -0.0005(5)
C18 0.0200(6) 0.0202(7) 0.0287(7) -0.0008(5) 0.0096(5) -0.0020(5)
O19 0.0299(6) 0.0268(6) 0.0658(8) -0.0086(5) 0.0111(6) 0.0110(6)
O20 0.0259(6) 0.0250(5) 0.0546(7) 0.0023(4) 0.0132(5) 0.0018(5)
O21 0.0311(6) 0.0186(5) 0.0425(6) -0.0001(4) 0.0233(5) -0.0020(4)
C22 0.0441(10) 0.0278(8) 0.0573(11) 0.0037(7) 0.0370(9) 0.0028(7)
O23 0.0263(5) 0.0178(5) 0.0395(6) -0.0038(4) 0.0154(4) 0.0027(4)
C24 0.0495(10) 0.0274(8) 0.0401(9) 0.0005(7) 0.0161(8) 0.0084(7)
O25 0.0343(6) 0.0265(6) 0.0555(7) -0.0034(5) 0.0320(6) -0.0019(5)
C26 0.0253(7) 0.0379(9) 0.0400(8) 0.0018(6) 0.0180(6) -0.0040(7)

loop_
_atom_type_symbol
_atom_type_description
_atom_type_scat_dispersion_real
_atom_type_scat_dispersion_imag
_atom_type_scat_source
C C 0.0181 0.0091 'International Tables Vol C Tables 4.2.6.8 and 6.1.1.4'
H H 0.0000 0.0000 'International Tables Vol C Tables 4.2.6.8 and 6.1.1.4'
N N 0.0311 0.0180 'International Tables Vol C Tables 4.2.6.8 and 6.1.1.4'
O O 0.0492 0.0322 'International Tables Vol C Tables 4.2.6.8 and 6.1.1.4'

loop_
_geom_angle_atom_site_label_1
_geom_angle_atom_site_label_2
_geom_angle_atom_site_label_3
_geom_angle
C7 C1 C1A 105.74(13)
C7 C1 C8 124.65(14)
C1A C1 C8 129.60(12)
C2 C1A C5A 118.53(13)
C2 C1A C1 134.82(13)
C5A C1A C1 106.59(12)
C3 C2 C1A 119.09(14)
C3 C2 H2 118.6
C1A C2 H2 122.3
C2 C3 C4 121.22(15)
C2 C3 H3 120.8
C4 C3 H3 118.0
C5 C4 C3 121.29(15)
C5 C4 H4 117.7
C3 C4 H4 121.0
C4 C5 C5A 117.30(14)
C4 C5 H5 122.3
C5A C5 H5 120.4
N6 C5A C5 129.71(14)
N6 C5A C1A 107.79(13)
C5 C5A C1A 122.50(14)
C7 N6 C5A 109.29(13)
C7 N6 H6 124.7
C5A N6 H6 125.3
N6 C7 C1 110.50(14)
N6 C7 H7 122.1
C1 C7 H7 127.2
C12 C8 C1 131.92(13)
C12 C8 C9 107.25(12)
C1 C8 C9 120.79(12)
O19 C9 N10 126.12(14)
O19 C9 C8 127.27(14)
N10 C9 C8 106.61(12)
C9 N10 C11 111.29(13)
C9 N10 H10 127.1
C11 N10 H10 121.6
O20 C11 N10 125.09(14)
O20 C11 C12 128.55(13)
N10 C11 C12 106.35(12)
C8 C12 C13 127.97(13)
C8 C12 C11 108.12(12)
C13 C12 C11 123.89(12)
C14 C13 C18 120.54(12)
C14 C13 C12 117.38(12)
C18 C13 C12 121.99(12)
C15 C14 C13 119.91(12)
C15 C14 H14 121.0
C13 C14 H14 118.5
O21 C15 C14 124.80(12)
O21 C15 C16 115.23(12)
C14 C15 C16 119.92(12)
O23 C16 C15 118.91(12)
O23 C16 C17 121.09(12)
C15 C16 C17 120.00(12)
O25 C17 C18 125.02(13)
O25 C17 C16 114.63(12)
C18 C17 C16 120.30(12)
C17 C18 C13 118.94(12)
C17 C18 H18 121.2
C13 C18 H18 119.8
C15 O21 C22 117.05(11)
O21 C22 H22A 111.7
O21 C22 H22B 106.6
H22A C22 H22B 108.6
O21 C22 H22C 111.2
H22A C22 H22C 108.5
H22B C22 H22C 110.2
C16 O23 C24 111.67(12)
O23 C24 H24A 111.2
O23 C24 H24B 105.4
H24A C24 H24B 111.1
O23 C24 H24C 114.1
H24A C24 H24C 102.5
H24B C24 H24C 112.7
C17 O25 C26 118.15(12)
O25 C26 H26A 109.8
O25 C26 H26B 110.0
H26A C26 H26B 113.7
O25 C26 H26C 105.9
H26A C26 H26C 106.8
H26B C26 H26C 110.3

loop_
_geom_bond_atom_site_label_1
_geom_bond_atom_site_label_2
_geom_bond_distance
C1 C7 1.382(2)
C1 C1A 1.448(2)
C1 C8 1.449(2)
C1A C2 1.403(2)
C1A C5A 1.4111(19)
C2 C3 1.380(2)
C2 H2 1.0062
C3 C4 1.403(2)
C3 H3 0.9275
C4 C5 1.378(3)
C4 H4 0.9609
C5 C5A 1.399(2)
C5 H5 0.9800
C5A N6 1.378(2)
N6 C7 1.353(2)
N6 H6 0.9560
C7 H7 1.0027
C8 C12 1.362(2)
C8 C9 1.5091(19)
C9 O19 1.2112(19)
C9 N10 1.376(2)
N10 C11 1.3854(19)
N10 H10 0.8767
C11 O20 1.2120(19)
C11 C12 1.4968(19)
C12 C13 1.4690(18)
C13 C14 1.3925(19)
C13 C18 1.4001(19)
C14 C15 1.3872(19)
C14 H14 0.9467
C15 O21 1.3603(16)
C15 C16 1.3941(19)
C16 O23 1.3811(16)
C16 C17 1.396(2)
C17 O25 1.3634(16)
C17 C18 1.3954(19)
C18 H18 0.9926
O21 C22 1.4215(18)
C22 H22A 0.9801
C22 H22B 0.9349
C22 H22C 0.8911
O23 C24 1.438(2)
C24 H24A 0.9890
C24 H24B 0.9533
C24 H24C 0.9646
O25 C26 1.4237(18)
C26 H26A 0.9897
C26 H26B 0.9821
C26 H26C 0.9859

loop_
_geom_hbond_atom_site_label_D
_geom_hbond_atom_site_label_H
_geom_hbond_atom_site_label_A
_geom_hbond_site_symmetry_A
_geom_hbond_distance_DH
_geom_hbond_distance_HA
_geom_hbond_distance_DA
_geom_hbond_angle_DHA
N6 H6 O23 3 0.96 2.03 2.9005(17) 150
N10 H10 O21 1_565 0.88 2.13 2.9320(17) 152
N10 H10 O23 1_565 0.88 2.60 3.2759(18) 134

loop_
_geom_torsion_atom_site_label_1
_geom_torsion_atom_site_label_2
_geom_torsion_atom_site_label_3
_geom_torsion_atom_site_label_4
_geom_torsion
C7 C1 C1A C2 174.37(17)
C8 C1 C1A C2 -6.5(3)
C7 C1 C1A C5A -2.77(16)
C8 C1 C1A C5A 176.37(14)
C5A C1A C2 C3 -1.9(2)
C1 C1A C2 C3 -178.81(16)
C1A C2 C3 C4 -0.3(2)
C2 C3 C4 C5 1.7(3)
C3 C4 C5 C5A -0.8(3)
C4 C5 C5A N6 177.41(16)
C4 C5 C5A C1A -1.5(2)
C2 C1A C5A N6 -176.24(13)
C1 C1A C5A N6 1.45(16)
C2 C1A C5A C5 2.9(2)
C1 C1A C5A C5 -179.39(14)
C5 C5A N6 C7 -178.61(17)
C1A C5A N6 C7 0.47(18)
C5A N6 C7 C1 -2.34(19)
C1A C1 C7 N6 3.16(18)
C8 C1 C7 N6 -176.03(14)
C7 C1 C8 C12 151.61(17)
C1A C1 C8 C12 -27.4(3)
C7 C1 C8 C9 -31.1(2)
C1A C1 C8 C9 149.92(15)
C12 C8 C9 O19 -175.73(17)
C1 C8 C9 O19 6.4(3)
C12 C8 C9 N10 4.12(17)
C1 C8 C9 N10 -173.79(13)
O19 C9 N10 C11 179.63(17)
C8 C9 N10 C11 -0.21(18)
C9 N10 C11 O20 175.40(15)
C9 N10 C11 C12 -3.40(18)
C1 C8 C12 C13 -10.0(3)
C9 C8 C12 C13 172.42(14)
C1 C8 C12 C11 171.49(15)
C9 C8 C12 C11 -6.09(16)
O20 C11 C12 C8 -172.70(16)
N10 C11 C12 C8 6.05(17)
O20 C11 C12 C13 8.7(3)
N10 C11 C12 C13 -172.53(13)
C8 C12 C13 C14 -33.3(2)
C11 C12 C13 C14 144.94(14)
C8 C12 C13 C18 143.07(15)
C11 C12 C13 C18 -38.6(2)
C18 C13 C14 C15 -6.1(2)
C12 C13 C14 C15 170.33(13)
C13 C14 C15 O21 -175.41(13)
C13 C14 C15 C16 1.8(2)
O21 C15 C16 O23 0.62(19)
C14 C15 C16 O23 -176.85(12)
O21 C15 C16 C17 -178.77(12)
C14 C15 C16 C17 3.8(2)
O23 C16 C17 O25 -2.2(2)
C15 C16 C17 O25 177.15(13)
O23 C16 C17 C18 175.56(13)
C15 C16 C17 C18 -5.1(2)
O25 C17 C18 C13 178.32(14)
C16 C17 C18 C13 0.8(2)
C14 C13 C18 C17 4.8(2)
C12 C13 C18 C17 -171.49(13)
C14 C15 O21 C22 1.6(2)
C16 C15 O21 C22 -175.76(14)
C15 C16 O23 C24 97.35(16)
C17 C16 O23 C24 -83.26(17)
C18 C17 O25 C26 8.8(2)
C16 C17 O25 C26 -173.55(13)

loop_
_cod_related_entry_id
_cod_related_entry_database
_cod_related_entry_code
1 ChemSpider 9705746
